data_7019122
loop_
_publ_author_name
'Lin, Ya-Chi'
'Yu, Kuo-Hsuan'
'Lin, Ya-Fan'
'Lee, Gene-Hsiang'
'Wang, Yu'
'Liu, Shiuh-Tzung'
'Chen, Jwu-Ting'

_publ_section_title
;
 Synthesis, structures of (aminopyridine)nickel complexes and their use
 for catalytic ethylene polymerization.
;
_journal_issue 22
_journal_name_full 'Dalton transactions (Cambridge, England : 2003)'
_journal_page_first 6661
_journal_page_last 6670
_journal_paper_doi 10.1039/c2dt30151b
_journal_volume 41
_journal_year 2012
_chemical_formula_sum 'C10 H16 Br2 N2 Ni'
_chemical_formula_weight 382.78
_chemical_name_systematic
;
?
;
_space_group_IT_number 14
_symmetry_cell_setting monoclinic
_symmetry_space_group_name_Hall '-P 2ybc'
_symmetry_space_group_name_H-M 'P 1 21/c 1'
_atom_sites_solution_hydrogens geom
_atom_sites_solution_primary direct
_atom_sites_solution_secondary difmap
_audit_creation_method SHELXL-97
_cell_angle_alpha 90.00
_cell_angle_beta 94.437(1)
_cell_angle_gamma 90.00
_cell_formula_units_Z 4
_cell_length_a 6.7101(3)
_cell_length_b 15.5170(7)
_cell_length_c 12.6527(6)
_cell_measurement_reflns_used 5043
_cell_measurement_temperature 295(2)
_cell_measurement_theta_max 27.50
_cell_measurement_theta_min 2.08
_cell_volume 1313.46(10)
_computing_cell_refinement 'Bruker SAINT'
_computing_data_collection 'Bruker SMART'
_computing_data_reduction 'Bruker SAINT'
_computing_molecular_graphics 'Bruker SHELXTL'
_computing_publication_material 'Bruker SHELXTL'
_computing_structure_refinement 'SHELXL-97 (Sheldrick, 1997)'
_computing_structure_solution 'SHELXS-97 (Sheldrick, 1990)'
_diffrn_ambient_temperature 295(2)
_diffrn_measured_fraction_theta_full 1.000
_diffrn_measured_fraction_theta_max 1.000
_diffrn_measurement_device_type 'Bruker SMART CCD area detector'
_diffrn_measurement_method 'phi and omega scans'
_diffrn_radiation_monochromator graphite
_diffrn_radiation_source 'fine-focus sealed tube'
_diffrn_radiation_type MoK\a
_diffrn_radiation_wavelength 0.71073
_diffrn_reflns_av_R_equivalents 0.0358
_diffrn_reflns_av_sigmaI/netI 0.0313
_diffrn_reflns_limit_h_max 8
_diffrn_reflns_limit_h_min -7
_diffrn_reflns_limit_k_max 20
_diffrn_reflns_limit_k_min -20
_diffrn_reflns_limit_l_max 16
_diffrn_reflns_limit_l_min -16
_diffrn_reflns_number 11726
_diffrn_reflns_theta_full 27.50
_diffrn_reflns_theta_max 27.50
_diffrn_reflns_theta_min 2.08
_diffrn_standards_decay_% 0
_exptl_absorpt_coefficient_mu 7.533
_exptl_absorpt_correction_T_max 0.4915
_exptl_absorpt_correction_T_min 0.2292
_exptl_absorpt_correction_type multi-scan
_exptl_crystal_colour yellow
_exptl_crystal_density_diffrn 1.936
_exptl_crystal_density_meas ?
_exptl_crystal_density_method 'not measured'
_exptl_crystal_description rod
_exptl_crystal_F_000 752
_exptl_crystal_size_max 0.42
_exptl_crystal_size_mid 0.25
_exptl_crystal_size_min 0.25
_refine_diff_density_max 0.388
_refine_diff_density_min -0.361
_refine_diff_density_rms 0.076
_refine_ls_extinction_coef 0.00098(16)
_refine_ls_extinction_expression Fc^*^=kFc[1+0.001xFc^2^\l^3^/sin(2\q)]^-1/4^
_refine_ls_extinction_method SHELXL
_refine_ls_goodness_of_fit_ref 1.009
_refine_ls_hydrogen_treatment mixed
_refine_ls_matrix_type full
_refine_ls_number_parameters 137
_refine_ls_number_reflns 3008
_refine_ls_number_restraints 0
_refine_ls_restrained_S_all 1.009
_refine_ls_R_factor_all 0.0375
_refine_ls_R_factor_gt 0.0232
_refine_ls_shift/su_max 0.001
_refine_ls_shift/su_mean 0.000
_refine_ls_structure_factor_coef Fsqd
_refine_ls_weighting_details 'calc w=1/[\s^2^(Fo^2^)+(0.0220P)^2^+0.0000P] where P=(Fo^2^+2Fc^2^)/3'
_refine_ls_weighting_scheme calc
_refine_ls_wR_factor_gt 0.0463
_refine_ls_wR_factor_ref 0.0486
_reflns_number_gt 2373
_reflns_number_total 3008
_reflns_threshold_expression >2sigma(I)
_cod_data_source_file c2dt30151b.txt
_cod_data_source_block ic8396
_cod_depositor_comments
;
The following automatic conversions were performed:

'_symmetry_cell_setting' value 'Monoclinic' changed to 'monoclinic'
according to /home/saulius/struct/CIF-dictionaries/cif_core.dic
dictionary named 'cif_core.dic' version 2.4.1 from 2010-06-29.

Automatic conversion script
Id: cif_fix_values 1715 2011-07-08 13:25:40Z adriana 

The following automatic conversions were performed:

'_exptl_crystal_density_meas' value 'not_measured' was changed to '?'
- the value is perceived as not measured.

Automatic conversion script
Id: cif_fix_values 3008 2015-01-20 13:52:24Z robertas 
;
_cod_original_sg_symbol_H-M P2(1)/c
_cod_database_code 7019122

loop_
_symmetry_equiv_pos_as_xyz
'x, y, z'
'-x, y+1/2, -z+1/2'
'-x, -y, -z'
'x, -y-1/2, z-1/2'

loop_
_atom_site_label
_atom_site_type_symbol
_atom_site_fract_x
_atom_site_fract_y
_atom_site_fract_z
_atom_site_U_iso_or_equiv
_atom_site_adp_type
_atom_site_occupancy
_atom_site_symmetry_multiplicity
_atom_site_calc_flag
_atom_site_refinement_flags
Ni Ni 0.26257(5) 0.452245(19) 0.05132(2) 0.02822(9) Uani 1 1 d .
Br1 Br 0.44377(4) 0.600166(16) 0.05791(2) 0.03356(8) Uani 1 1 d .
Br2 Br 0.05968(4) 0.487286(18) -0.127414(19) 0.03469(8) Uani 1 1 d .
N1 N 0.1734(3) 0.32701(13) 0.06815(18) 0.0357(5) Uani 1 1 d .
N2 N 0.4293(3) 0.42057(13) 0.19561(16) 0.0346(5) Uani 1 1 d .
H2B H 0.5578 0.4321 0.1818 0.042 Uiso 1 1 calc R
C1 C 0.0307(4) 0.28786(18) 0.0073(3) 0.0482(8) Uani 1 1 d .
H1A H -0.0273 0.3169 -0.0516 0.058 Uiso 1 1 calc R
C2 C -0.0346(5) 0.2057(2) 0.0282(3) 0.0666(10) Uani 1 1 d .
H2A H -0.1331 0.1793 -0.0163 0.080 Uiso 1 1 calc R
C3 C 0.0493(6) 0.1640(2) 0.1161(4) 0.0796(12) Uani 1 1 d .
H3A H 0.0054 0.1092 0.1329 0.096 Uiso 1 1 calc R
C4 C 0.1966(6) 0.2027(2) 0.1788(3) 0.0653(10) Uani 1 1 d .
H4A H 0.2546 0.1750 0.2387 0.078 Uiso 1 1 calc R
C5 C 0.2584(4) 0.28431(17) 0.1515(2) 0.0438(7) Uani 1 1 d .
C6 C 0.4306(5) 0.32638(18) 0.2161(2) 0.0486(8) Uani 1 1 d .
H6A H 0.4085 0.3180 0.2910 0.058 Uiso 1 1 calc R
C7 C 0.6279(5) 0.2832(2) 0.1963(3) 0.0723(11) Uani 1 1 d .
H7A H 0.6197 0.2228 0.2115 0.108 Uiso 1 1 calc R
H7B H 0.7335 0.3086 0.2414 0.108 Uiso 1 1 calc R
H7C H 0.6548 0.2910 0.1235 0.108 Uiso 1 1 calc R
C8 C 0.4002(5) 0.4738(2) 0.2917(2) 0.0482(8) Uani 1 1 d .
H8A H 0.3660 0.5323 0.2675 0.058 Uiso 1 1 calc R
C9 C 0.2309(5) 0.4417(2) 0.3536(2) 0.0647(10) Uani 1 1 d .
H9A H 0.1101 0.4392 0.3079 0.097 Uiso 1 1 calc R
H9B H 0.2128 0.4804 0.4113 0.097 Uiso 1 1 calc R
H9C H 0.2626 0.3853 0.3810 0.097 Uiso 1 1 calc R
C10 C 0.5927(6) 0.4795(3) 0.3633(3) 0.0803(12) Uani 1 1 d .
H10A H 0.6986 0.5002 0.3231 0.120 Uiso 1 1 calc R
H10B H 0.6267 0.4234 0.3912 0.120 Uiso 1 1 calc R
H10C H 0.5742 0.5185 0.4206 0.120 Uiso 1 1 calc R

loop_
_atom_site_aniso_label
_atom_site_aniso_U_11
_atom_site_aniso_U_22
_atom_site_aniso_U_33
_atom_site_aniso_U_23
_atom_site_aniso_U_13
_atom_site_aniso_U_12
Ni 0.02577(18) 0.03233(18) 0.02635(17) 0.00229(14) 0.00067(13) -0.00165(13)
Br1 0.02830(14) 0.03560(14) 0.03708(15) -0.00042(11) 0.00457(11) -0.00016(11)
Br2 0.02736(14) 0.04926(16) 0.02731(13) 0.00030(11) 0.00125(10) 0.00352(12)
N1 0.0318(12) 0.0347(12) 0.0414(13) 0.0001(10) 0.0072(11) -0.0022(10)
N2 0.0366(13) 0.0395(12) 0.0275(11) 0.0041(9) 0.0004(10) -0.0001(10)
C1 0.0409(18) 0.0428(17) 0.061(2) -0.0038(15) 0.0037(16) -0.0013(14)
C2 0.051(2) 0.0430(19) 0.105(3) -0.014(2) 0.002(2) -0.0112(16)
C3 0.082(3) 0.0373(18) 0.120(4) 0.013(2) 0.012(3) -0.0081(19)
C4 0.076(3) 0.0414(18) 0.078(2) 0.0159(18) 0.005(2) -0.0017(18)
C5 0.0485(18) 0.0345(15) 0.0500(18) 0.0058(13) 0.0128(15) 0.0033(13)
C6 0.057(2) 0.0441(17) 0.0443(17) 0.0103(14) -0.0015(15) 0.0085(15)
C7 0.056(2) 0.066(2) 0.095(3) 0.015(2) 0.002(2) 0.0182(18)
C8 0.063(2) 0.0532(18) 0.0273(14) 0.0008(13) 0.0009(14) -0.0002(16)
C9 0.054(2) 0.100(3) 0.0414(18) 0.0094(19) 0.0063(16) 0.018(2)
C10 0.074(3) 0.123(3) 0.043(2) -0.012(2) 0.0016(19) -0.030(2)

loop_
_atom_type_symbol
_atom_type_description
_atom_type_scat_dispersion_real
_atom_type_scat_dispersion_imag
_atom_type_scat_source
C C 0.0033 0.0016 'International Tables Vol C Tables 4.2.6.8 and 6.1.1.4'
H H 0.0000 0.0000 'International Tables Vol C Tables 4.2.6.8 and 6.1.1.4'
N N 0.0061 0.0033 'International Tables Vol C Tables 4.2.6.8 and 6.1.1.4'
Ni Ni 0.3393 1.1124 'International Tables Vol C Tables 4.2.6.8 and 6.1.1.4'
Br Br -0.2901 2.4595 'International Tables Vol C Tables 4.2.6.8 and 6.1.1.4'

loop_
_geom_angle_atom_site_label_1
_geom_angle_atom_site_label_2
_geom_angle_atom_site_label_3
_geom_angle
_geom_angle_site_symmetry_1
_geom_angle_site_symmetry_3
N1 Ni N2 80.21(9) . .
N1 Ni Br1 167.16(7) . .
N2 Ni Br1 87.86(6) . .
N1 Ni Br2 98.68(7) . .
N2 Ni Br2 178.58(6) . .
Br1 Ni Br2 93.172(13) . .
N1 Ni Br2 92.62(6) . 3_565
N2 Ni Br2 99.36(6) . 3_565
Br1 Ni Br2 93.996(13) . 3_565
Br2 Ni Br2 81.540(12) . 3_565
N1 Ni Br1 89.89(6) . 3_665
N2 Ni Br1 90.80(6) . 3_665
Br1 Ni Br1 85.524(13) . 3_665
Br2 Ni Br1 88.323(12) . 3_665
Br2 Ni Br1 169.813(15) 3_565 3_665
Ni Br1 Ni 94.476(13) . 3_665
Ni Br2 Ni 98.460(12) . 3_565
C1 N1 C5 118.4(2) . .
C1 N1 Ni 125.22(19) . .
C5 N1 Ni 116.25(18) . .
C6 N2 C8 113.7(2) . .
C6 N2 Ni 111.92(17) . .
C8 N2 Ni 118.54(17) . .
N1 C1 C2 122.5(3) . .
C3 C2 C1 118.4(3) . .
C4 C3 C2 120.0(3) . .
C3 C4 C5 118.5(3) . .
N1 C5 C4 122.2(3) . .
N1 C5 C6 118.3(2) . .
C4 C5 C6 119.4(3) . .
N2 C6 C5 109.7(2) . .
N2 C6 C7 113.5(3) . .
C5 C6 C7 111.1(3) . .
N2 C8 C9 113.0(3) . .
N2 C8 C10 111.0(3) . .
C9 C8 C10 110.3(3) . .

loop_
_geom_bond_atom_site_label_1
_geom_bond_atom_site_label_2
_geom_bond_distance
_geom_bond_site_symmetry_2
Ni N1 2.049(2) .
Ni N2 2.124(2) .
Ni Br1 2.5958(4) .
Ni Br2 2.6052(4) .
Ni Br2 2.6087(4) 3_565
Ni Br1 2.6221(4) 3_665
Br1 Ni 2.6221(4) 3_665
Br2 Ni 2.6087(4) 3_565
N1 C1 1.328(3) .
N1 C5 1.335(3) .
N2 C6 1.484(3) .
N2 C8 1.495(3) .
C1 C2 1.381(4) .
C2 C3 1.370(5) .
C3 C4 1.359(5) .
C4 C5 1.385(4) .
C5 C6 1.511(4) .
C6 C7 1.521(4) .
C8 C9 1.513(4) .
C8 C10 1.522(4) .
